data_1574027
loop_
_publ_author_name
'Parui, Retwik'
'Roy, Hirakjyoti'
'Meher, Niranjan'
'Ghosh, Siddhartha Sankar'
'Iyer, Parameswar Krishnan'

_publ_section_title
;
 Mechanistic investigation on cellular internalization triggering
 structure-induced conformational modulation of boron-nitrogen luminogens.
;
_journal_issue 14
_journal_name_full 'Chemical science'
_journal_page_first 6023
_journal_page_last 6034
_journal_paper_doi 10.1039/d4sc08296f
_journal_volume 16
_journal_year 2025
_chemical_formula_sum 'C16 H12 B Br N2'
_chemical_formula_weight 323.00
_space_group_crystal_system monoclinic
_space_group_IT_number 14
_space_group_name_Hall '-P 2yn'
_space_group_name_H-M_alt 'P 1 21/n 1'
_atom_sites_solution_hydrogens geom
_audit_creation_method SHELXL-2018/3
_audit_update_record
;
2024-02-28 deposited with the CCDC.	2025-02-28 downloaded from the CCDC.
;
_cell_angle_alpha 90
_cell_angle_beta 92.356(19)
_cell_angle_gamma 90
_cell_formula_units_Z 4
_cell_length_a 12.963(9)
_cell_length_b 6.412(4)
_cell_length_c 16.767(11)
_cell_measurement_reflns_used 9322
_cell_measurement_temperature 297(2)
_cell_measurement_theta_max 25.71
_cell_measurement_theta_min 2.43
_cell_volume 1392.5(16)
_computing_structure_refinement 'SHELXL-2018/3 (Sheldrick, 2018)'
_computing_structure_solution 'SHELXT 2018/2 (Sheldrick, 2018)'
_diffrn_ambient_temperature 297(2)
_diffrn_measured_fraction_theta_full 0.996
_diffrn_measured_fraction_theta_max 0.992
_diffrn_measurement_device_type 'Bruker APEX-II CCD'
_diffrn_measurement_method '\f and \w scans'
_diffrn_radiation_type MoK\a
_diffrn_radiation_wavelength 0.71073
_diffrn_reflns_av_R_equivalents 0.0444
_diffrn_reflns_av_unetI/netI 0.0237
_diffrn_reflns_Laue_measured_fraction_full 0.996
_diffrn_reflns_Laue_measured_fraction_max 0.992
_diffrn_reflns_limit_h_max 16
_diffrn_reflns_limit_h_min -16
_diffrn_reflns_limit_k_max 7
_diffrn_reflns_limit_k_min -7
_diffrn_reflns_limit_l_max 20
_diffrn_reflns_limit_l_min -20
_diffrn_reflns_number 34504
_diffrn_reflns_point_group_measured_fraction_full 0.996
_diffrn_reflns_point_group_measured_fraction_max 0.992
_diffrn_reflns_theta_full 25.242
_diffrn_reflns_theta_max 26.316
_diffrn_reflns_theta_min 1.947
_exptl_absorpt_coefficient_mu 2.941
_exptl_absorpt_correction_type none
_exptl_crystal_colour colorless
_exptl_crystal_density_diffrn 1.541
_exptl_crystal_description block
_exptl_crystal_F_000 648
_refine_diff_density_max 0.391
_refine_diff_density_min -0.866
_refine_diff_density_rms 0.130
_refine_ls_extinction_method none
_refine_ls_goodness_of_fit_ref 1.061
_refine_ls_hydrogen_treatment constr
_refine_ls_matrix_type full
_refine_ls_number_parameters 181
_refine_ls_number_reflns 2791
_refine_ls_number_restraints 0
_refine_ls_restrained_S_all 1.061
_refine_ls_R_factor_all 0.0521
_refine_ls_R_factor_gt 0.0428
_refine_ls_shift/su_max 0.001
_refine_ls_shift/su_mean 0.000
_refine_ls_structure_factor_coef Fsqd
_refine_ls_weighting_details 'w=1/[\s^2^(Fo^2^)+(0.1000P)^2^+0.1745P] where P=(Fo^2^+2Fc^2^)/3'
_refine_ls_weighting_scheme calc
_refine_ls_wR_factor_gt 0.1296
_refine_ls_wR_factor_ref 0.1379
_reflns_Friedel_coverage 0.000
_reflns_number_gt 2359
_reflns_number_total 2791
_reflns_threshold_expression 'I > 2\s(I)'
_cod_data_source_file d4sc08296f2.cif
_cod_data_source_block TEST_0m_a_CCDC1
_cod_depositor_comments 'Adding full bibliography for 1574024--1574028.cif.'
_cod_original_cell_volume 1392.6(16)
_cod_original_sg_symbol_H-M 'P 21/n'
_cod_database_code 1574027
_shelx_shelxl_version_number 2018/3
_shelx_space_group_comment
;
The symmetry employed for this shelxl refinement is uniquely defined
by the following loop, which should always be used as a source of
symmetry information in preference to the above space-group names.
They are only intended as comments.
;

loop_
_space_group_symop_operation_xyz
'x, y, z'
'-x+1/2, y+1/2, -z+1/2'
'-x, -y, -z'
'x-1/2, -y-1/2, z-1/2'

loop_
_atom_site_label
_atom_site_type_symbol
_atom_site_fract_x
_atom_site_fract_y
_atom_site_fract_z
_atom_site_U_iso_or_equiv
_atom_site_adp_type
_atom_site_occupancy
_atom_site_site_symmetry_order
_atom_site_calc_flag
_atom_site_refinement_flags_posn
_atom_site_refinement_flags_adp
_atom_site_refinement_flags_occupancy
_atom_site_disorder_assembly
_atom_site_disorder_group
Br01 Br 0.17457(3) 1.06950(5) 0.56223(2) 0.06296(19) Uani 1 1 d . . . . .
N002 N 0.51853(17) 0.2033(3) 0.62873(13) 0.0427(5) Uani 1 1 d . . . . .
H002 H 0.518642 0.232605 0.578678 0.051 Uiso 1 1 calc R U . . .
N003 N 0.46692(18) 0.2826(3) 0.76110(13) 0.0445(5) Uani 1 1 d . . . . .
H003 H 0.436059 0.362579 0.793692 0.053 Uiso 1 1 calc R U . . .
C004 C 0.56907(19) -0.0249(4) 0.73805(16) 0.0381(5) Uani 1 1 d . . . . .
C005 C 0.3985(2) 0.5298(4) 0.64812(16) 0.0386(6) Uani 1 1 d . . . . .
C006 C 0.36760(19) 0.6871(4) 0.70029(15) 0.0399(6) Uani 1 1 d . . . . .
H006 H 0.390906 0.682182 0.753462 0.048 Uiso 1 1 calc R U . . .
C007 C 0.5716(2) 0.0259(4) 0.65546(16) 0.0385(5) Uani 1 1 d . . . . .
C008 C 0.5167(2) 0.1051(4) 0.79210(16) 0.0417(6) Uani 1 1 d . . . . .
C009 C 0.3034(2) 0.8500(4) 0.67521(16) 0.0430(6) Uani 1 1 d . . . . .
H009 H 0.284357 0.953152 0.710719 0.052 Uiso 1 1 calc R U . . .
C00A C 0.6248(2) -0.1015(4) 0.60489(19) 0.0500(7) Uani 1 1 d . . . . .
H00A H 0.626739 -0.068981 0.550914 0.060 Uiso 1 1 calc R U . . .
C00B C 0.2684(2) 0.8549(4) 0.59628(17) 0.0435(6) Uani 1 1 d . . . . .
C00C C 0.61934(19) -0.2094(4) 0.76725(17) 0.0431(6) Uani 1 1 d . . . . .
C00D C 0.2984(2) 0.7056(5) 0.54197(17) 0.0505(7) Uani 1 1 d . . . . .
H00D H 0.275304 0.712099 0.488780 0.061 Uiso 1 1 calc R U . . .
C00E C 0.3632(3) 0.5470(4) 0.56856(18) 0.0493(7) Uani 1 1 d . . . . .
H00E H 0.384123 0.447938 0.532096 0.059 Uiso 1 1 calc R U . . .
C00F C 0.6724(2) -0.3359(5) 0.7133(2) 0.0526(7) Uani 1 1 d . . . . .
H00F H 0.704915 -0.457318 0.731356 0.063 Uiso 1 1 calc R U . . .
C00G C 0.5132(3) 0.0503(5) 0.8712(2) 0.0612(9) Uani 1 1 d . . . . .
H00G H 0.478407 0.134736 0.906324 0.073 Uiso 1 1 calc R U . . .
C00H C 0.6759(2) -0.2802(5) 0.6349(2) 0.0563(8) Uani 1 1 d . . . . .
H00H H 0.713078 -0.362375 0.600479 0.068 Uiso 1 1 calc R U . . .
C00I C 0.6135(2) -0.2603(5) 0.84897(19) 0.0568(8) Uani 1 1 d . . . . .
H00I H 0.644975 -0.381180 0.868681 0.068 Uiso 1 1 calc R U . . .
B1 B 0.4641(2) 0.3388(5) 0.67954(18) 0.0396(6) Uani 1 1 d . . . . .
C00K C 0.5620(3) -0.1333(6) 0.8992(2) 0.0666(9) Uani 1 1 d . . . . .
H00K H 0.559077 -0.168662 0.952803 0.080 Uiso 1 1 calc R U . . .

loop_
_atom_site_aniso_label
_atom_site_aniso_U_11
_atom_site_aniso_U_22
_atom_site_aniso_U_33
_atom_site_aniso_U_23
_atom_site_aniso_U_13
_atom_site_aniso_U_12
Br01 0.0644(3) 0.0602(3) 0.0644(3) 0.00822(13) 0.00390(18) 0.02155(14)
N002 0.0546(13) 0.0426(12) 0.0313(11) 0.0024(9) 0.0073(9) 0.0035(10)
N003 0.0507(12) 0.0483(12) 0.0350(12) -0.0031(9) 0.0064(9) 0.0115(10)
C004 0.0320(12) 0.0406(13) 0.0415(14) -0.0007(11) 0.0006(10) -0.0039(10)
C005 0.0391(13) 0.0381(13) 0.0387(14) -0.0010(10) 0.0034(10) -0.0027(10)
C006 0.0398(13) 0.0471(14) 0.0330(13) -0.0020(11) 0.0038(10) -0.0028(11)
C007 0.0395(13) 0.0375(13) 0.0387(14) -0.0026(10) 0.0048(10) -0.0029(10)
C008 0.0411(13) 0.0499(14) 0.0341(13) 0.0017(11) 0.0004(11) 0.0014(11)
C009 0.0409(13) 0.0446(14) 0.0441(15) -0.0062(11) 0.0093(11) -0.0010(11)
C00A 0.0572(17) 0.0475(15) 0.0461(16) -0.0052(12) 0.0120(13) 0.0015(12)
C00B 0.0401(13) 0.0412(13) 0.0495(16) 0.0041(12) 0.0045(11) 0.0028(11)
C00C 0.0321(12) 0.0447(14) 0.0520(16) 0.0009(12) -0.0063(11) -0.0032(10)
C00D 0.0635(18) 0.0511(16) 0.0366(14) -0.0012(12) -0.0035(13) 0.0050(13)
C00E 0.0633(19) 0.0442(15) 0.0403(16) -0.0077(11) 0.0009(13) 0.0078(12)
C00F 0.0439(14) 0.0465(16) 0.067(2) -0.0035(14) -0.0067(13) 0.0064(12)
C00G 0.069(2) 0.077(2) 0.0375(16) 0.0063(14) 0.0065(15) 0.0176(16)
C00H 0.0544(16) 0.0494(16) 0.065(2) -0.0138(14) 0.0066(14) 0.0097(13)
C00I 0.0534(17) 0.0612(17) 0.0547(19) 0.0130(14) -0.0127(14) 0.0050(14)
B1 0.0406(14) 0.0408(15) 0.0377(15) -0.0011(12) 0.0044(12) -0.0018(12)
C00K 0.072(2) 0.086(2) 0.0408(17) 0.0195(16) -0.0023(15) 0.0139(19)

loop_
_atom_type_symbol
_atom_type_description
_atom_type_scat_dispersion_real
_atom_type_scat_dispersion_imag
_atom_type_scat_source
C C 0.0033 0.0016 'International Tables Vol C Tables 4.2.6.8 and 6.1.1.4'
H H 0.0000 0.0000 'International Tables Vol C Tables 4.2.6.8 and 6.1.1.4'
B B 0.0013 0.0007 'International Tables Vol C Tables 4.2.6.8 and 6.1.1.4'
Br Br -0.2901 2.4595 'International Tables Vol C Tables 4.2.6.8 and 6.1.1.4'
N N 0.0061 0.0033 'International Tables Vol C Tables 4.2.6.8 and 6.1.1.4'

loop_
_geom_angle_atom_site_label_1
_geom_angle_atom_site_label_2
_geom_angle_atom_site_label_3
_geom_angle
_geom_angle_site_symmetry_1
_geom_angle_site_symmetry_3
_geom_angle_publ_flag
C007 N002 B1 123.8(2) . . ?
C008 N003 B1 124.1(2) . . ?
C008 C004 C007 121.1(2) . . ?
C008 C004 C00C 119.3(2) . . ?
C007 C004 C00C 119.6(2) . . ?
C00E C005 C006 116.6(2) . . ?
C00E C005 B1 122.3(2) . . ?
C006 C005 B1 121.1(2) . . ?
C009 C006 C005 122.3(2) . . ?
C00A C007 N002 122.5(3) . . ?
C00A C007 C004 119.6(3) . . ?
N002 C007 C004 117.9(2) . . ?
C00G C008 N003 122.2(3) . . ?
C00G C008 C004 120.0(3) . . ?
N003 C008 C004 117.7(2) . . ?
C00B C009 C006 118.4(2) . . ?
C007 C00A C00H 120.1(3) . . ?
C009 C00B C00D 121.5(3) . . ?
C009 C00B Br01 118.9(2) . . ?
C00D C00B Br01 119.6(2) . . ?
C00F C00C C00I 122.3(3) . . ?
C00F C00C C004 118.9(3) . . ?
C00I C00C C004 118.8(2) . . ?
C00E C00D C00B 118.6(3) . . ?
C00D C00E C005 122.5(3) . . ?
C00H C00F C00C 120.2(3) . . ?
C008 C00G C00K 120.2(3) . . ?
C00F C00H C00A 121.5(3) . . ?
C00K C00I C00C 120.4(3) . . ?
N003 B1 N002 115.4(2) . . ?
N003 B1 C005 121.1(2) . . ?
N002 B1 C005 123.4(2) . . ?
C00I C00K C00G 121.2(3) . . ?

loop_
_geom_bond_atom_site_label_1
_geom_bond_atom_site_label_2
_geom_bond_distance
_geom_bond_site_symmetry_2
_geom_bond_publ_flag
Br01 C00B 1.908(3) . ?
N002 C007 1.394(3) . ?
N002 B1 1.424(4) . ?
N003 C008 1.398(3) . ?
N003 B1 1.413(4) . ?
C004 C008 1.424(4) . ?
C004 C007 1.424(4) . ?
C004 C00C 1.428(4) . ?
C005 C00E 1.397(4) . ?
C005 C006 1.405(4) . ?
C005 B1 1.569(4) . ?
C006 C009 1.390(4) . ?
C007 C00A 1.382(4) . ?
C008 C00G 1.375(4) . ?
C009 C00B 1.381(4) . ?
C00A C00H 1.407(4) . ?
C00B C00D 1.388(4) . ?
C00C C00F 1.414(4) . ?
C00C C00I 1.414(4) . ?
C00D C00E 1.381(4) . ?
C00F C00H 1.366(5) . ?
C00G C00K 1.408(5) . ?
C00I C00K 1.365(5) . ?
